data_4031335
loop_
_publ_author_name
'Sun, Jun'
'Qiu, Jiang-Kai'
'Zhu, Yi-Long'
'Guo, Cheng'
'Hao, Wen-Juan'
'Jiang, Bo'
'Tu, Shu-Jiang'

_publ_section_title
;
 Metal-Free Iodine-Catalyzed Synthesis of Fully Substituted Pyrazoles and
 Its Sulphenylation.
;
_journal_issue 16
_journal_name_full 'The Journal of organic chemistry'
_journal_page_first 8217
_journal_page_last 8224
_journal_paper_doi 10.1021/acs.joc.5b01280
_journal_volume 80
_journal_year 2015
_chemical_formula_sum 'C22 H19 N3 S'
_chemical_formula_weight 357.46
_chemical_name_systematic
; 
 ? 
;
_space_group_IT_number 15
_symmetry_cell_setting monoclinic
_symmetry_space_group_name_Hall '-C 2yc'
_symmetry_space_group_name_H-M 'C 1 2/c 1'
_atom_sites_solution_hydrogens geom
_atom_sites_solution_primary direct
_atom_sites_solution_secondary difmap
_audit_creation_method SHELXL-97
_cell_angle_alpha 90.00
_cell_angle_beta 109.51(3)
_cell_angle_gamma 90.00
_cell_formula_units_Z 8
_cell_length_a 17.079(4)
_cell_length_b 9.870(2)
_cell_length_c 23.448(6)
_cell_measurement_reflns_used 721
_cell_measurement_temperature 293(2)
_cell_measurement_theta_max 19.4580
_cell_measurement_theta_min 3.9460
_cell_volume 3725.7(16)
_computing_cell_refinement 'Bruker FRAMBO'
_computing_data_collection 'Bruker FRAMBO'
_computing_data_reduction 'Bruker SAINT'
_computing_molecular_graphics 'Bruker SHELXTL'
_computing_publication_material 'Bruker SHELXTL'
_computing_structure_refinement 'SHELXL-97 (Sheldrick, 1997)'
_computing_structure_solution 'SHELXS-97 (Sheldrick, 1990)'
_diffrn_ambient_temperature 293(2)
_diffrn_measured_fraction_theta_full 0.998
_diffrn_measured_fraction_theta_max 0.998
_diffrn_measurement_device_type 'CCD area detector'
_diffrn_measurement_method 'phi and omega scans'
_diffrn_radiation_monochromator graphite
_diffrn_radiation_source 'fine-focus sealed tube'
_diffrn_radiation_type MoK\a
_diffrn_radiation_wavelength 0.71073
_diffrn_reflns_av_R_equivalents 0.1316
_diffrn_reflns_av_sigmaI/netI 0.1941
_diffrn_reflns_limit_h_max 15
_diffrn_reflns_limit_h_min -20
_diffrn_reflns_limit_k_max 11
_diffrn_reflns_limit_k_min -10
_diffrn_reflns_limit_l_max 27
_diffrn_reflns_limit_l_min -27
_diffrn_reflns_number 8842
_diffrn_reflns_theta_full 25.02
_diffrn_reflns_theta_max 25.02
_diffrn_reflns_theta_min 2.74
_exptl_absorpt_coefficient_mu 0.184
_exptl_absorpt_correction_T_max 0.9958
_exptl_absorpt_correction_T_min 0.9268
_exptl_absorpt_correction_type multi-scan
_exptl_absorpt_process_details sadabs
_exptl_crystal_colour yellow
_exptl_crystal_density_diffrn 1.275
_exptl_crystal_density_method 'not measured'
_exptl_crystal_description block
_exptl_crystal_F_000 1504
_exptl_crystal_size_max 0.42
_exptl_crystal_size_mid 0.21
_exptl_crystal_size_min 0.02
_refine_diff_density_max 0.257
_refine_diff_density_min -0.287
_refine_diff_density_rms 0.059
_refine_ls_extinction_coef 0.00113(11)
_refine_ls_extinction_expression Fc^*^=kFc[1+0.001xFc^2^\l^3^/sin(2\q)]^-1/4^
_refine_ls_extinction_method SHELXL
_refine_ls_goodness_of_fit_ref 0.970
_refine_ls_hydrogen_treatment constr
_refine_ls_matrix_type full
_refine_ls_number_parameters 236
_refine_ls_number_reflns 3280
_refine_ls_number_restraints 0
_refine_ls_restrained_S_all 0.970
_refine_ls_R_factor_all 0.2014
_refine_ls_R_factor_gt 0.0747
_refine_ls_shift/su_max 0.000
_refine_ls_shift/su_mean 0.000
_refine_ls_structure_factor_coef Fsqd
_refine_ls_weighting_details 'calc w=1/[\s^2^(Fo^2^)+(0.0002P)^2^+0.0000P] where P=(Fo^2^+2Fc^2^)/3'
_refine_ls_weighting_scheme calc
_refine_ls_wR_factor_gt 0.0906
_refine_ls_wR_factor_ref 0.1334
_reflns_number_gt 1307
_reflns_number_total 3280
_reflns_threshold_expression >2sigma(I)
_cod_data_source_file jo5b01280_si_002.cif
_cod_data_source_block 141130f
_cod_depositor_comments
;
The following automatic conversions were performed:

'_symmetry_cell_setting' value 'Monoclinic' changed to 'monoclinic'
according to
/usr/data/users/saulius/crontab/automatic-downloads/rss-feeds/ACS/lib/dictionaries/cif_core.dic
dictionary named 'cif_core.dic' version 2.4.2 from 2011-04-26.

Automatic conversion script
Id: cif_fix_values 3271 2015-04-21 07:52:19Z andrius 

 Adding full bibliography for 4031335.cif.
;
_cod_original_cell_volume 3725.8(15)
_cod_original_sg_symbol_H-M C2/c
_cod_database_code 4031335

loop_
_symmetry_equiv_pos_as_xyz
'x, y, z'
'-x, y, -z+1/2'
'x+1/2, y+1/2, z'
'-x+1/2, y+1/2, -z+1/2'
'-x, -y, -z'
'x, -y, z-1/2'
'-x+1/2, -y+1/2, -z'
'x+1/2, -y+1/2, z-1/2'

loop_
_atom_site_label
_atom_site_type_symbol
_atom_site_fract_x
_atom_site_fract_y
_atom_site_fract_z
_atom_site_U_iso_or_equiv
_atom_site_adp_type
_atom_site_occupancy
_atom_site_symmetry_multiplicity
_atom_site_calc_flag
_atom_site_refinement_flags
N1 N 0.2966(3) 0.3083(4) 0.15712(17) 0.0450(12) Uani 1 1 d .
N2 N 0.2164(3) 0.2619(4) 0.13285(17) 0.0412(11) Uani 1 1 d .
N3 N 0.3836(3) 0.4343(5) 0.24061(18) 0.0691(16) Uani 1 1 d .
H3A H 0.3903 0.4756 0.2742 0.083 Uiso 1 1 calc R
H3B H 0.4240 0.4295 0.2266 0.083 Uiso 1 1 calc R
S1 S 0.22307(9) 0.45644(14) 0.28263(6) 0.0507(5) Uani 1 1 d .
C1 C 0.3088(4) 0.3766(5) 0.2095(2) 0.0464(15) Uani 1 1 d .
C2 C 0.2369(3) 0.3706(5) 0.2220(2) 0.0401(13) Uani 1 1 d .
C3 C 0.1809(3) 0.2997(5) 0.1730(2) 0.0411(14) Uani 1 1 d .
C4 C 0.0945(4) 0.2622(5) 0.1616(2) 0.0415(14) Uani 1 1 d .
C5 C 0.0418(4) 0.3416(7) 0.1798(3) 0.076(2) Uani 1 1 d .
H5 H 0.0619 0.4212 0.2008 0.091 Uiso 1 1 calc R
C6 C -0.0415(4) 0.3069(9) 0.1678(3) 0.098(3) Uani 1 1 d .
H6 H -0.0766 0.3626 0.1803 0.118 Uiso 1 1 calc R
C7 C -0.0699(4) 0.1893(8) 0.1374(3) 0.080(2) Uani 1 1 d .
H7 H -0.1250 0.1643 0.1298 0.096 Uiso 1 1 calc R
C8 C -0.0205(4) 0.1088(7) 0.1181(3) 0.073(2) Uani 1 1 d .
H8 H -0.0410 0.0291 0.0973 0.088 Uiso 1 1 calc R
C9 C 0.0616(4) 0.1461(6) 0.1296(2) 0.0593(17) Uani 1 1 d .
H9 H 0.0955 0.0916 0.1153 0.071 Uiso 1 1 calc R
C10 C 0.3520(3) 0.2884(5) 0.1236(2) 0.0462(14) Uani 1 1 d .
C11 C 0.4300(4) 0.2405(6) 0.1519(3) 0.076(2) Uani 1 1 d .
H11 H 0.4473 0.2196 0.1929 0.091 Uiso 1 1 calc R
C12 C 0.4828(4) 0.2232(7) 0.1197(3) 0.093(2) Uani 1 1 d .
H12 H 0.5365 0.1916 0.1390 0.112 Uiso 1 1 calc R
C13 C 0.4572(4) 0.2522(7) 0.0590(3) 0.083(2) Uani 1 1 d .
H13 H 0.4933 0.2395 0.0373 0.100 Uiso 1 1 calc R
C14 C 0.3790(4) 0.2994(6) 0.0306(3) 0.0686(19) Uani 1 1 d .
H14 H 0.3615 0.3180 -0.0106 0.082 Uiso 1 1 calc R
C15 C 0.3257(3) 0.3197(5) 0.0629(2) 0.0541(16) Uani 1 1 d .
H15 H 0.2726 0.3541 0.0439 0.065 Uiso 1 1 calc R
C16 C 0.2643(3) 0.3438(5) 0.3446(2) 0.0378(13) Uani 1 1 d .
C17 C 0.2799(3) 0.3992(5) 0.4011(2) 0.0526(16) Uani 1 1 d .
H17 H 0.2682 0.4898 0.4055 0.063 Uiso 1 1 calc R
C18 C 0.3138(3) 0.3163(6) 0.4516(2) 0.0565(17) Uani 1 1 d .
H18 H 0.3249 0.3533 0.4900 0.068 Uiso 1 1 calc R
C19 C 0.3315(3) 0.1809(6) 0.4465(2) 0.0489(15) Uani 1 1 d .
C20 C 0.3135(3) 0.1307(6) 0.3890(2) 0.0531(16) Uani 1 1 d .
H20 H 0.3234 0.0396 0.3839 0.064 Uiso 1 1 calc R
C21 C 0.2815(3) 0.2103(5) 0.3390(2) 0.0504(15) Uani 1 1 d .
H21 H 0.2713 0.1733 0.3007 0.061 Uiso 1 1 calc R
C22 C 0.3714(4) 0.0931(6) 0.5016(2) 0.0717(19) Uani 1 1 d .
H22A H 0.3306 0.0689 0.5197 0.108 Uiso 1 1 calc R
H22B H 0.4157 0.1423 0.5303 0.108 Uiso 1 1 calc R
H22C H 0.3932 0.0124 0.4896 0.108 Uiso 1 1 calc R

loop_
_atom_site_aniso_label
_atom_site_aniso_U_11
_atom_site_aniso_U_22
_atom_site_aniso_U_33
_atom_site_aniso_U_23
_atom_site_aniso_U_13
_atom_site_aniso_U_12
N1 0.037(3) 0.061(3) 0.037(3) -0.004(2) 0.013(2) -0.009(2)
N2 0.038(3) 0.045(3) 0.041(2) -0.006(2) 0.014(2) -0.004(2)
N3 0.044(3) 0.110(4) 0.053(3) -0.021(3) 0.015(3) -0.015(3)
S1 0.0664(11) 0.0469(9) 0.0410(8) -0.0027(7) 0.0211(8) 0.0023(8)
C1 0.051(4) 0.053(4) 0.031(3) 0.000(3) 0.009(3) -0.005(3)
C2 0.047(4) 0.048(3) 0.027(3) 0.005(2) 0.014(3) 0.000(3)
C3 0.042(4) 0.043(3) 0.035(3) 0.005(3) 0.009(3) 0.000(3)
C4 0.055(4) 0.044(4) 0.024(3) 0.002(2) 0.011(3) 0.008(3)
C5 0.053(4) 0.104(6) 0.072(4) -0.042(4) 0.021(4) -0.011(4)
C6 0.046(5) 0.170(8) 0.077(5) -0.053(5) 0.018(4) -0.001(5)
C7 0.054(5) 0.126(7) 0.061(4) -0.007(4) 0.022(4) -0.021(5)
C8 0.066(5) 0.067(5) 0.080(5) 0.006(4) 0.016(4) -0.012(4)
C9 0.042(4) 0.067(4) 0.070(4) 0.000(3) 0.019(3) 0.001(3)
C10 0.033(4) 0.056(4) 0.051(4) -0.007(3) 0.016(3) -0.007(3)
C11 0.059(5) 0.104(6) 0.063(4) 0.004(4) 0.017(4) 0.016(4)
C12 0.048(5) 0.132(7) 0.097(6) -0.023(5) 0.022(5) 0.016(5)
C13 0.054(5) 0.113(6) 0.091(6) -0.043(5) 0.036(5) -0.009(4)
C14 0.064(5) 0.091(5) 0.065(4) -0.017(4) 0.039(4) -0.016(4)
C15 0.040(4) 0.072(4) 0.047(3) -0.011(3) 0.011(3) -0.010(3)
C16 0.035(3) 0.040(3) 0.040(3) -0.006(3) 0.016(3) -0.010(3)
C17 0.081(5) 0.033(3) 0.051(3) 0.000(3) 0.031(3) 0.008(3)
C18 0.074(5) 0.059(4) 0.042(3) -0.005(3) 0.026(3) -0.004(3)
C19 0.053(4) 0.060(4) 0.035(3) 0.010(3) 0.016(3) -0.004(3)
C20 0.056(4) 0.057(4) 0.046(3) 0.000(3) 0.015(3) -0.002(3)
C21 0.060(4) 0.051(4) 0.042(3) -0.007(3) 0.020(3) -0.003(3)
C22 0.084(5) 0.083(5) 0.050(4) 0.014(3) 0.024(4) -0.001(4)

loop_
_atom_type_symbol
_atom_type_description
_atom_type_scat_dispersion_real
_atom_type_scat_dispersion_imag
_atom_type_scat_source
C C 0.0033 0.0016 'International Tables Vol C Tables 4.2.6.8 and 6.1.1.4'
H H 0.0000 0.0000 'International Tables Vol C Tables 4.2.6.8 and 6.1.1.4'
N N 0.0061 0.0033 'International Tables Vol C Tables 4.2.6.8 and 6.1.1.4'
S S 0.1246 0.1234 'International Tables Vol C Tables 4.2.6.8 and 6.1.1.4'

loop_
_geom_angle_atom_site_label_1
_geom_angle_atom_site_label_2
_geom_angle_atom_site_label_3
_geom_angle
C1 N1 N2 111.8(4)
C1 N1 C10 129.6(5)
N2 N1 C10 118.5(4)
C3 N2 N1 103.9(4)
C2 S1 C16 103.8(2)
C2 C1 N1 107.3(5)
C2 C1 N3 131.1(5)
N1 C1 N3 121.6(5)
C1 C2 C3 105.3(4)
C1 C2 S1 122.4(4)
C3 C2 S1 131.9(4)
N2 C3 C2 111.7(5)
N2 C3 C4 118.1(5)
C2 C3 C4 130.2(5)
C5 C4 C9 117.1(6)
C5 C4 C3 122.0(5)
C9 C4 C3 120.8(5)
C4 C5 C6 122.0(6)
C7 C6 C5 118.3(7)
C8 C7 C6 121.7(7)
C7 C8 C9 119.1(6)
C4 C9 C8 121.7(6)
C11 C10 C15 120.8(6)
C11 C10 N1 119.9(5)
C15 C10 N1 119.3(5)
C10 C11 C12 119.5(6)
C11 C12 C13 120.4(7)
C14 C13 C12 120.0(7)
C13 C14 C15 120.1(6)
C10 C15 C14 119.1(5)
C21 C16 C17 119.9(5)
C21 C16 S1 124.3(4)
C17 C16 S1 115.8(4)
C16 C17 C18 118.5(5)
C19 C18 C17 122.2(5)
C20 C19 C18 116.7(5)
C20 C19 C22 121.4(5)
C18 C19 C22 121.8(5)
C21 C20 C19 122.1(5)
C16 C21 C20 120.6(5)

loop_
_geom_bond_atom_site_label_1
_geom_bond_atom_site_label_2
_geom_bond_distance
N1 C1 1.356(6)
N1 N2 1.374(5)
N1 C10 1.431(6)
N2 C3 1.333(6)
N3 C1 1.366(6)
S1 C2 1.738(5)
S1 C16 1.778(5)
C1 C2 1.356(7)
C2 C3 1.410(6)
C3 C4 1.457(7)
C4 C5 1.364(7)
C4 C9 1.382(6)
C5 C6 1.397(8)
C6 C7 1.364(8)
C7 C8 1.343(8)
C8 C9 1.386(7)
C10 C11 1.359(7)
C10 C15 1.377(6)
C11 C12 1.368(8)
C12 C13 1.372(8)
C13 C14 1.359(8)
C14 C15 1.380(7)
C16 C21 1.365(6)
C16 C17 1.373(6)
C17 C18 1.397(6)
C18 C19 1.384(6)
C19 C20 1.371(6)
C19 C22 1.515(6)
C20 C21 1.366(6)
